data_4134103
loop_
_publ_author_name
'An, Feng'
'Maji, Biplab'
'Min, Elizabeth'
'Ofial, Armin R.'
'Mayr, Herbert'

_publ_section_title
;
 Basicities and Nucleophilicities of Pyrrolidines and Imidazolidinones
 Used as Organocatalysts.
;
_journal_issue 3
_journal_name_full 'Journal of the American Chemical Society'
_journal_page_first 1526
_journal_page_last 1547
_journal_paper_doi 10.1021/jacs.9b11877
_journal_volume 142
_journal_year 2020
_chemical_formula_moiety 'C40 H43 N3'
_chemical_formula_sum 'C40 H43 N3'
_chemical_formula_weight 565.790
_space_group_IT_number 61
_space_group_name_Hall '-P 2ac 2ab'
_space_group_name_H-M_alt 'P b c a'
_symmetry_cell_setting orthorhombic
_symmetry_Int_Tables_number 61
_symmetry_space_group_name_Hall '-P 2ac 2ab'
_symmetry_space_group_name_H-M 'P b c a'
_atom_sites_solution_hydrogens geom
_atom_sites_solution_primary direct
_atom_sites_solution_secondary difmap
_audit_block_code C40H43N3_rq001_mayr
_audit_creation_method 'form98_non/compatible with shelxl97-2'
_audit_update_record 03-Jan-13
_cell_angle_alpha 90.00
_cell_angle_beta 90.00
_cell_angle_gamma 90.00
_cell_formula_units_Z 8
_cell_length_a 11.6748(7)
_cell_length_b 15.0381(10)
_cell_length_c 36.178(2)
_cell_measurement_reflns_used 619
_cell_measurement_temperature 173(2)
_cell_measurement_theta_max 19.6068
_cell_measurement_theta_min 2.8067
_cell_volume 6351.7(7)
_computing_cell_refinement 'APEX2 v2012.4-3 (Bruker AXS)'
_computing_data_collection 'Bruker Instrument Service v3.0.21'
_computing_data_reduction 'SAINT V8.18C (Bruker AXS Inc., 2011)'
_computing_structure_refinement
;
Sheldrick, G. M. (2008).
<i>Acta Cryst.</i> A<b>64</b>, 112--122.
;
_computing_structure_solution 'SHELXS-97 (Sheldrick, 1990)'
_diffrn_ambient_temperature 173(2)
_diffrn_detector_area_resol_mean 10.4167
_diffrn_measured_fraction_theta_full 0.998
_diffrn_measured_fraction_theta_max 0.998
_diffrn_measurement_device 'fixed-chi three-circle diffractometer'
_diffrn_measurement_device_type 'Bruker D8Quest'
_diffrn_measurement_method 'mix of phi and omega scans'
_diffrn_radiation_collimation 'focusing mirrors'
_diffrn_radiation_monochromator 'focusing mirrors'
_diffrn_radiation_type 'Mo K\a'
_diffrn_radiation_wavelength 0.71073
_diffrn_reflns_av_R_equivalents 0.1027
_diffrn_reflns_av_sigmaI/netI 0.0413
_diffrn_reflns_limit_h_max 12
_diffrn_reflns_limit_h_min -12
_diffrn_reflns_limit_k_max 16
_diffrn_reflns_limit_k_min -16
_diffrn_reflns_limit_l_max 39
_diffrn_reflns_limit_l_min -39
_diffrn_reflns_number 101984
_diffrn_reflns_theta_full 22.98
_diffrn_reflns_theta_max 23.01
_diffrn_reflns_theta_min 2.25
_diffrn_source_current 1
_diffrn_source_power 50
_diffrn_source_type 'Bruker I\mS'
_diffrn_source_voltage 50
_exptl_absorpt_coefficient_mu 0.069
_exptl_absorpt_correction_T_max 0.9419
_exptl_absorpt_correction_T_min 0.9142
_exptl_absorpt_correction_type multi-scan
_exptl_absorpt_process_details 'SADABS V2012/1 (Bruker AXS Inc.)'
_exptl_crystal_colour colourless
_exptl_crystal_density_diffrn 1.18334(13)
_exptl_crystal_density_method 'not measured'
_exptl_crystal_description platelet
_exptl_crystal_F_000 2432
_exptl_crystal_size_max 0.105
_exptl_crystal_size_mid 0.102
_exptl_crystal_size_min 0.020
_refine_diff_density_max 0.179
_refine_diff_density_min -0.167
_refine_diff_density_rms 0.038
_refine_ls_extinction_method none
_refine_ls_goodness_of_fit_ref 1.066
_refine_ls_hydrogen_treatment constr
_refine_ls_matrix_type full
_refine_ls_number_parameters 392
_refine_ls_number_reflns 4403
_refine_ls_number_restraints 0
_refine_ls_restrained_S_all 1.066
_refine_ls_R_factor_all 0.0801
_refine_ls_R_factor_gt 0.0486
_refine_ls_shift/su_max 0.000
_refine_ls_shift/su_mean 0.000
_refine_ls_structure_factor_coef Fsqd
_refine_ls_weighting_details 'calc w=1/[\s^2^(Fo^2^)+(0.0339P)^2^+3.3938P] where P=(Fo^2^+2Fc^2^)/3'
_refine_ls_weighting_scheme calc
_refine_ls_wR_factor_gt 0.0880
_refine_ls_wR_factor_ref 0.0979
_reflns_number_gt 3255
_reflns_number_total 4403
_reflns_threshold_expression >2sigma(I)
_cod_data_source_file ja9b11877_si_002.cif
_cod_data_source_block rq001
_cod_database_code 4134103

loop_
_symmetry_equiv_pos_as_xyz
'x, y, z'
'-x+1/2, -y, z+1/2'
'x+1/2, -y+1/2, -z'
'-x, y+1/2, -z+1/2'
'-x, -y, -z'
'x-1/2, y, -z-1/2'
'-x-1/2, y-1/2, z'
'x, -y-1/2, z-1/2'

loop_
_atom_site_label
_atom_site_type_symbol
_atom_site_fract_x
_atom_site_fract_y
_atom_site_fract_z
_atom_site_U_iso_or_equiv
_atom_site_adp_type
_atom_site_occupancy
_atom_site_symmetry_multiplicity
_atom_site_calc_flag
_atom_site_refinement_flags
N1 N 0.38980(14) 0.05432(11) 0.14721(5) 0.0250(4) Uani 1 1 d .
N2 N 0.78395(18) -0.20767(14) 0.19753(6) 0.0504(6) Uani 1 1 d .
N3 N 0.67009(16) 0.33003(12) 0.04162(5) 0.0367(5) Uani 1 1 d .
C1 C 0.29870(17) 0.11337(14) 0.13342(6) 0.0247(5) Uani 1 1 d .
H1 H 0.3240 0.1393 0.1093 0.030 Uiso 1 1 calc R
C2 C 0.29143(19) 0.18846(14) 0.16194(6) 0.0302(6) Uani 1 1 d .
H2A H 0.3383 0.2400 0.1541 0.036 Uiso 1 1 calc R
H2B H 0.2112 0.2082 0.1652 0.036 Uiso 1 1 calc R
C3 C 0.33770(19) 0.14879(15) 0.19763(6) 0.0343(6) Uani 1 1 d .
H3A H 0.3752 0.1949 0.2129 0.041 Uiso 1 1 calc R
H3B H 0.2755 0.1209 0.2122 0.041 Uiso 1 1 calc R
C4 C 0.42399(19) 0.07952(15) 0.18488(6) 0.0318(6) Uani 1 1 d .
H4A H 0.5024 0.1047 0.1849 0.038 Uiso 1 1 calc R
H4B H 0.4225 0.0271 0.2014 0.038 Uiso 1 1 calc R
C5 C 0.48353(17) 0.03204(14) 0.12123(6) 0.0262(5) Uani 1 1 d .
H5 H 0.4475 -0.0052 0.1015 0.031 Uiso 1 1 calc R
C6 C 0.56771(17) -0.02872(14) 0.14085(6) 0.0260(5) Uani 1 1 d .
C7 C 0.53091(19) -0.11258(15) 0.15183(6) 0.0330(6) Uani 1 1 d .
H7 H 0.4545 -0.1299 0.1464 0.040 Uiso 1 1 calc R
C8 C 0.6004(2) -0.17100(15) 0.17013(7) 0.0368(6) Uani 1 1 d .
H8 H 0.5716 -0.2278 0.1769 0.044 Uiso 1 1 calc R
C9 C 0.7135(2) -0.14826(15) 0.17904(6) 0.0340(6) Uani 1 1 d .
C10 C 0.7514(2) -0.06475(15) 0.16815(6) 0.0338(6) Uani 1 1 d .
H10 H 0.8275 -0.0469 0.1738 0.041 Uiso 1 1 calc R
C11 C 0.67995(18) -0.00703(15) 0.14925(6) 0.0298(6) Uani 1 1 d .
H11 H 0.7089 0.0492 0.1418 0.036 Uiso 1 1 calc R
C12 C 0.7435(2) -0.29530(17) 0.20588(7) 0.0532(8) Uani 1 1 d .
H12A H 0.6773 -0.2913 0.2224 0.080 Uiso 1 1 calc R
H12B H 0.8046 -0.3293 0.2180 0.080 Uiso 1 1 calc R
H12C H 0.7209 -0.3253 0.1830 0.080 Uiso 1 1 calc R
C13 C 0.8951(2) -0.18007(18) 0.20986(8) 0.0529(8) Uani 1 1 d .
H13A H 0.9300 -0.2277 0.2245 0.079 Uiso 1 1 calc R
H13B H 0.8878 -0.1264 0.2251 0.079 Uiso 1 1 calc R
H13C H 0.9436 -0.1672 0.1884 0.079 Uiso 1 1 calc R
C14 C 0.53709(17) 0.11060(14) 0.10132(6) 0.0245(5) Uani 1 1 d .
C15 C 0.57986(18) 0.18597(15) 0.11879(6) 0.0297(6) Uani 1 1 d .
H15 H 0.5782 0.1883 0.1450 0.036 Uiso 1 1 calc R
C16 C 0.62441(18) 0.25714(15) 0.09984(6) 0.0293(6) Uani 1 1 d .
H16 H 0.6540 0.3064 0.1132 0.035 Uiso 1 1 calc R
C17 C 0.62686(17) 0.25825(15) 0.06122(6) 0.0283(6) Uani 1 1 d .
C18 C 0.58540(19) 0.18293(15) 0.04330(6) 0.0323(6) Uani 1 1 d .
H18 H 0.5867 0.1805 0.0171 0.039 Uiso 1 1 calc R
C19 C 0.54246(18) 0.11163(15) 0.06297(6) 0.0304(6) Uani 1 1 d .
H19 H 0.5155 0.0612 0.0497 0.036 Uiso 1 1 calc R
C20 C 0.6267(3) 0.34530(19) 0.00461(7) 0.0589(8) Uani 1 1 d .
H20A H 0.6537 0.2979 -0.0118 0.088 Uiso 1 1 calc R
H20B H 0.6544 0.4029 -0.0044 0.088 Uiso 1 1 calc R
H20C H 0.5428 0.3454 0.0051 0.088 Uiso 1 1 calc R
C21 C 0.7037(3) 0.40895(17) 0.06195(8) 0.0607(8) Uani 1 1 d .
H21A H 0.6360 0.4358 0.0734 0.091 Uiso 1 1 calc R
H21B H 0.7390 0.4517 0.0450 0.091 Uiso 1 1 calc R
H21C H 0.7589 0.3926 0.0812 0.091 Uiso 1 1 calc R
C22 C 0.18185(17) 0.06250(14) 0.12706(6) 0.0249(5) Uani 1 1 d .
C23 C 0.19662(17) -0.01117(14) 0.09770(6) 0.0237(5) Uani 1 1 d .
C24 C 0.25557(19) 0.00648(15) 0.06496(6) 0.0290(5) Uani 1 1 d .
H24 H 0.2940 0.0618 0.0623 0.035 Uiso 1 1 calc R
C25 C 0.25955(19) -0.05414(16) 0.03640(6) 0.0347(6) Uani 1 1 d .
H25 H 0.3008 -0.0404 0.0145 0.042 Uiso 1 1 calc R
C26 C 0.2039(2) -0.13468(16) 0.03948(7) 0.0374(6) Uani 1 1 d .
H26 H 0.2068 -0.1767 0.0199 0.045 Uiso 1 1 calc R
C27 C 0.14423(19) -0.15341(16) 0.07136(7) 0.0364(6) Uani 1 1 d .
H27 H 0.1052 -0.2086 0.0737 0.044 Uiso 1 1 calc R
C28 C 0.14046(18) -0.09268(14) 0.10006(6) 0.0299(6) Uani 1 1 d .
H28 H 0.0987 -0.1069 0.1218 0.036 Uiso 1 1 calc R
C29 C 0.09110(17) 0.12459(14) 0.10942(6) 0.0246(5) Uani 1 1 d .
C30 C 0.11594(19) 0.20812(14) 0.09532(6) 0.0290(6) Uani 1 1 d .
H30 H 0.1907 0.2319 0.0983 0.035 Uiso 1 1 calc R
C31 C 0.03342(19) 0.25748(15) 0.07692(6) 0.0343(6) Uani 1 1 d .
H31 H 0.0522 0.3147 0.0676 0.041 Uiso 1 1 calc R
C32 C -0.07524(19) 0.22448(16) 0.07210(7) 0.0371(6) Uani 1 1 d .
H32 H -0.1312 0.2581 0.0591 0.045 Uiso 1 1 calc R
C33 C -0.1021(2) 0.14215(16) 0.08632(6) 0.0364(6) Uani 1 1 d .
H33 H -0.1774 0.1191 0.0835 0.044 Uiso 1 1 calc R
C34 C -0.02032(18) 0.09305(15) 0.10460(6) 0.0318(6) Uani 1 1 d .
H34 H -0.0402 0.0363 0.1142 0.038 Uiso 1 1 calc R
C35 C 0.14349(17) 0.02722(14) 0.16470(6) 0.0255(5) Uani 1 1 d .
C36 C 0.19858(18) -0.04543(14) 0.18074(6) 0.0295(6) Uani 1 1 d .
H36 H 0.2519 -0.0788 0.1666 0.035 Uiso 1 1 calc R
C37 C 0.1767(2) -0.06958(16) 0.21691(6) 0.0375(6) Uani 1 1 d .
H37 H 0.2156 -0.1190 0.2274 0.045 Uiso 1 1 calc R
C38 C 0.0991(2) -0.02275(17) 0.23791(7) 0.0430(7) Uani 1 1 d .
H38 H 0.0854 -0.0390 0.2629 0.052 Uiso 1 1 calc R
C39 C 0.0416(2) 0.04764(17) 0.22239(6) 0.0393(6) Uani 1 1 d .
H39 H -0.0132 0.0796 0.2365 0.047 Uiso 1 1 calc R
C40 C 0.06324(18) 0.07213(15) 0.18619(6) 0.0313(6) Uani 1 1 d .
H40 H 0.0224 0.1207 0.1758 0.038 Uiso 1 1 calc R

loop_
_atom_site_aniso_label
_atom_site_aniso_U_11
_atom_site_aniso_U_22
_atom_site_aniso_U_33
_atom_site_aniso_U_23
_atom_site_aniso_U_13
_atom_site_aniso_U_12
N1 0.0210(10) 0.0328(11) 0.0211(10) 0.0016(9) -0.0013(8) 0.0036(9)
N2 0.0432(14) 0.0381(14) 0.0699(16) 0.0097(12) -0.0173(12) 0.0080(11)
N3 0.0430(12) 0.0327(12) 0.0344(12) 0.0049(10) 0.0033(10) -0.0058(10)
C1 0.0216(12) 0.0269(13) 0.0256(12) 0.0044(11) -0.0005(10) 0.0002(10)
C2 0.0299(13) 0.0267(13) 0.0341(14) -0.0026(11) 0.0007(11) -0.0033(11)
C3 0.0314(14) 0.0408(15) 0.0307(14) -0.0074(12) -0.0013(11) -0.0049(12)
C4 0.0271(13) 0.0438(15) 0.0245(13) 0.0020(11) -0.0022(11) -0.0032(12)
C5 0.0235(12) 0.0279(13) 0.0271(13) -0.0026(11) -0.0025(10) -0.0009(10)
C6 0.0245(13) 0.0271(14) 0.0263(13) -0.0024(11) 0.0000(10) 0.0009(11)
C7 0.0245(12) 0.0314(15) 0.0432(15) -0.0021(12) -0.0024(12) -0.0006(12)
C8 0.0365(15) 0.0248(14) 0.0492(16) 0.0013(12) -0.0013(13) -0.0008(12)
C9 0.0339(15) 0.0315(15) 0.0367(15) -0.0030(12) -0.0005(12) 0.0086(12)
C10 0.0250(12) 0.0372(16) 0.0392(14) -0.0013(12) -0.0040(12) 0.0024(12)
C11 0.0266(13) 0.0282(13) 0.0345(14) 0.0021(11) -0.0004(11) -0.0018(11)
C12 0.0509(17) 0.0506(19) 0.0581(18) 0.0238(15) 0.0125(15) 0.0147(14)
C13 0.0422(17) 0.0605(19) 0.0560(18) 0.0038(15) -0.0123(14) 0.0181(14)
C14 0.0178(12) 0.0285(14) 0.0273(14) 0.0005(11) -0.0014(10) 0.0027(10)
C15 0.0285(13) 0.0368(15) 0.0239(13) 0.0022(12) -0.0014(11) 0.0017(11)
C16 0.0283(13) 0.0309(14) 0.0287(14) -0.0012(12) -0.0036(11) -0.0012(11)
C17 0.0208(12) 0.0327(14) 0.0313(14) 0.0033(12) 0.0023(11) 0.0027(11)
C18 0.0339(13) 0.0405(15) 0.0226(13) -0.0014(12) 0.0054(11) 0.0004(12)
C19 0.0291(13) 0.0343(15) 0.0278(14) -0.0074(12) 0.0018(11) -0.0018(11)
C20 0.077(2) 0.0596(19) 0.0400(17) 0.0192(15) 0.0011(16) -0.0072(16)
C21 0.089(2) 0.0371(17) 0.0561(18) 0.0016(15) 0.0190(17) -0.0148(16)
C22 0.0202(12) 0.0279(13) 0.0266(13) 0.0023(11) 0.0008(10) 0.0022(10)
C23 0.0174(11) 0.0283(14) 0.0253(13) 0.0036(11) -0.0049(10) 0.0042(10)
C24 0.0276(12) 0.0303(14) 0.0291(13) 0.0024(12) -0.0042(12) 0.0023(10)
C25 0.0343(14) 0.0416(16) 0.0283(14) -0.0009(13) -0.0014(12) 0.0074(13)
C26 0.0365(14) 0.0370(16) 0.0385(16) -0.0113(13) -0.0075(13) 0.0091(13)
C27 0.0285(14) 0.0294(14) 0.0512(17) -0.0036(13) -0.0048(13) 0.0025(11)
C28 0.0235(13) 0.0307(14) 0.0354(14) 0.0026(12) -0.0015(11) 0.0030(11)
C29 0.0237(13) 0.0262(13) 0.0241(13) 0.0015(11) 0.0010(10) 0.0036(10)
C30 0.0246(13) 0.0312(14) 0.0312(13) 0.0029(12) 0.0024(11) 0.0015(11)
C31 0.0355(15) 0.0299(14) 0.0376(15) 0.0092(12) 0.0037(12) 0.0083(12)
C32 0.0282(14) 0.0422(17) 0.0408(16) 0.0073(13) -0.0020(12) 0.0120(12)
C33 0.0240(13) 0.0403(16) 0.0448(16) 0.0043(13) -0.0028(12) 0.0032(12)
C34 0.0273(14) 0.0296(14) 0.0383(15) 0.0030(12) -0.0003(11) -0.0011(11)
C35 0.0205(12) 0.0279(13) 0.0281(13) 0.0026(11) -0.0007(11) -0.0027(11)
C36 0.0263(12) 0.0308(14) 0.0315(14) 0.0033(12) 0.0016(11) 0.0005(11)
C37 0.0334(14) 0.0413(15) 0.0376(16) 0.0145(13) -0.0033(13) 0.0005(12)
C38 0.0404(16) 0.0589(18) 0.0296(15) 0.0101(13) 0.0040(13) -0.0026(14)
C39 0.0360(14) 0.0489(17) 0.0329(15) 0.0046(13) 0.0079(12) 0.0039(13)
C40 0.0277(13) 0.0347(14) 0.0316(14) 0.0033(12) -0.0002(11) 0.0006(11)

loop_
_atom_type_symbol
_atom_type_description
_atom_type_scat_dispersion_real
_atom_type_scat_dispersion_imag
_atom_type_scat_source
C C 0.0033 0.0016 'International Tables Vol C Tables 4.2.6.8 and 6.1.1.4'
H H 0.0000 0.0000 'International Tables Vol C Tables 4.2.6.8 and 6.1.1.4'
N N 0.0061 0.0033 'International Tables Vol C Tables 4.2.6.8 and 6.1.1.4'

loop_
_geom_angle_atom_site_label_1
_geom_angle_atom_site_label_2
_geom_angle_atom_site_label_3
_geom_angle
C4 N1 C1 110.77(16)
C4 N1 C5 116.49(16)
C1 N1 C5 117.08(16)
C9 N2 C12 119.9(2)
C9 N2 C13 120.0(2)
C12 N2 C13 119.9(2)
C17 N3 C20 117.9(2)
C17 N3 C21 118.44(19)
C20 N3 C21 115.7(2)
N1 C1 C2 104.85(16)
N1 C1 C22 112.37(16)
C2 C1 C22 114.00(17)
N1 C1 H1 108.5
C2 C1 H1 108.5
C22 C1 H1 108.5
C3 C2 C1 105.25(17)
C3 C2 H2A 110.7
C1 C2 H2A 110.7
C3 C2 H2B 110.7
C1 C2 H2B 110.7
H2A C2 H2B 108.8
C4 C3 C2 104.25(18)
C4 C3 H3A 110.9
C2 C3 H3A 110.9
C4 C3 H3B 110.9
C2 C3 H3B 110.9
H3A C3 H3B 108.9
N1 C4 C3 106.15(17)
N1 C4 H4A 110.5
C3 C4 H4A 110.5
N1 C4 H4B 110.5
C3 C4 H4B 110.5
H4A C4 H4B 108.7
N1 C5 C6 108.54(17)
N1 C5 C14 115.43(17)
C6 C5 C14 115.06(17)
N1 C5 H5 105.6
C6 C5 H5 105.6
C14 C5 H5 105.6
C11 C6 C7 116.3(2)
C11 C6 C5 125.0(2)
C7 C6 C5 118.65(19)
C8 C7 C6 122.6(2)
C8 C7 H7 118.7
C6 C7 H7 118.7
C7 C8 C9 120.9(2)
C7 C8 H8 119.6
C9 C8 H8 119.6
N2 C9 C10 122.1(2)
N2 C9 C8 120.8(2)
C10 C9 C8 117.1(2)
C11 C10 C9 121.0(2)
C11 C10 H10 119.5
C9 C10 H10 119.5
C6 C11 C10 122.1(2)
C6 C11 H11 119.0
C10 C11 H11 119.0
N2 C12 H12A 109.5
N2 C12 H12B 109.5
H12A C12 H12B 109.5
N2 C12 H12C 109.5
H12A C12 H12C 109.5
H12B C12 H12C 109.5
N2 C13 H13A 109.5
N2 C13 H13B 109.5
H13A C13 H13B 109.5
N2 C13 H13C 109.5
H13A C13 H13C 109.5
H13B C13 H13C 109.5
C19 C14 C15 115.4(2)
C19 C14 C5 120.1(2)
C15 C14 C5 124.49(19)
C16 C15 C14 123.0(2)
C16 C15 H15 118.5
C14 C15 H15 118.5
C15 C16 C17 121.1(2)
C15 C16 H16 119.5
C17 C16 H16 119.5
N3 C17 C18 121.5(2)
N3 C17 C16 121.9(2)
C18 C17 C16 116.7(2)
C19 C18 C17 121.2(2)
C19 C18 H18 119.4
C17 C18 H18 119.4
C18 C19 C14 122.7(2)
C18 C19 H19 118.7
C14 C19 H19 118.7
N3 C20 H20A 109.5
N3 C20 H20B 109.5
H20A C20 H20B 109.5
N3 C20 H20C 109.5
H20A C20 H20C 109.5
H20B C20 H20C 109.5
N3 C21 H21A 109.5
N3 C21 H21B 109.5
H21A C21 H21B 109.5
N3 C21 H21C 109.5
H21A C21 H21C 109.5
H21B C21 H21C 109.5
C35 C22 C23 113.35(17)
C35 C22 C29 112.07(17)
C23 C22 C29 103.02(16)
C35 C22 C1 106.93(16)
C23 C22 C1 110.54(16)
C29 C22 C1 111.00(17)
C28 C23 C24 116.8(2)
C28 C23 C22 122.46(19)
C24 C23 C22 120.16(19)
C25 C24 C23 121.8(2)
C25 C24 H24 119.1
C23 C24 H24 119.1
C24 C25 C26 120.3(2)
C24 C25 H25 119.9
C26 C25 H25 119.9
C27 C26 C25 119.1(2)
C27 C26 H26 120.5
C25 C26 H26 120.5
C26 C27 C28 120.7(2)
C26 C27 H27 119.7
C28 C27 H27 119.7
C27 C28 C23 121.3(2)
C27 C28 H28 119.3
C23 C28 H28 119.3
C30 C29 C34 117.2(2)
C30 C29 C22 123.67(19)
C34 C29 C22 118.95(19)
C31 C30 C29 121.1(2)
C31 C30 H30 119.5
C29 C30 H30 119.5
C32 C31 C30 120.6(2)
C32 C31 H31 119.7
C30 C31 H31 119.7
C31 C32 C33 119.2(2)
C31 C32 H32 120.4
C33 C32 H32 120.4
C34 C33 C32 120.3(2)
C34 C33 H33 119.9
C32 C33 H33 119.9
C33 C34 C29 121.6(2)
C33 C34 H34 119.2
C29 C34 H34 119.2
C40 C35 C36 117.3(2)
C40 C35 C22 121.75(19)
C36 C35 C22 120.50(19)
C37 C36 C35 121.0(2)
C37 C36 H36 119.5
C35 C36 H36 119.5
C38 C37 C36 120.7(2)
C38 C37 H37 119.7
C36 C37 H37 119.7
C39 C38 C37 119.4(2)
C39 C38 H38 120.3
C37 C38 H38 120.3
C38 C39 C40 120.2(2)
C38 C39 H39 119.9
C40 C39 H39 119.9
C39 C40 C35 121.5(2)
C39 C40 H40 119.3
C35 C40 H40 119.3

loop_
_geom_bond_atom_site_label_1
_geom_bond_atom_site_label_2
_geom_bond_distance
N1 C4 1.470(3)
N1 C1 1.473(3)
N1 C5 1.481(3)
N2 C9 1.386(3)
N2 C12 1.432(3)
N2 C13 1.434(3)
N3 C17 1.387(3)
N3 C20 1.450(3)
N3 C21 1.450(3)
C1 C2 1.532(3)
C1 C22 1.581(3)
C1 H1 1.0000
C2 C3 1.522(3)
C2 H2A 0.9900
C2 H2B 0.9900
C3 C4 1.521(3)
C3 H3A 0.9900
C3 H3B 0.9900
C4 H4A 0.9900
C4 H4B 0.9900
C5 C6 1.518(3)
C5 C14 1.519(3)
C5 H5 1.0000
C6 C11 1.384(3)
C6 C7 1.390(3)
C7 C8 1.367(3)
C7 H7 0.9500
C8 C9 1.402(3)
C8 H8 0.9500
C9 C10 1.388(3)
C10 C11 1.384(3)
C10 H10 0.9500
C11 H11 0.9500
C12 H12A 0.9800
C12 H12B 0.9800
C12 H12C 0.9800
C13 H13A 0.9800
C13 H13B 0.9800
C13 H13C 0.9800
C14 C19 1.389(3)
C14 C15 1.390(3)
C15 C16 1.373(3)
C15 H15 0.9500
C16 C17 1.398(3)
C16 H16 0.9500
C17 C18 1.392(3)
C18 C19 1.381(3)
C18 H18 0.9500
C19 H19 0.9500
C20 H20A 0.9800
C20 H20B 0.9800
C20 H20C 0.9800
C21 H21A 0.9800
C21 H21B 0.9800
C21 H21C 0.9800
C22 C35 1.529(3)
C22 C23 1.544(3)
C22 C29 1.550(3)
C23 C28 1.393(3)
C23 C24 1.396(3)
C24 C25 1.379(3)
C24 H24 0.9500
C25 C26 1.379(3)
C25 H25 0.9500
C26 C27 1.377(3)
C26 H26 0.9500
C27 C28 1.383(3)
C27 H27 0.9500
C28 H28 0.9500
C29 C30 1.387(3)
C29 C34 1.395(3)
C30 C31 1.386(3)
C30 H30 0.9500
C31 C32 1.373(3)
C31 H31 0.9500
C32 C33 1.377(3)
C32 H32 0.9500
C33 C34 1.376(3)
C33 H33 0.9500
C34 H34 0.9500
C35 C40 1.392(3)
C35 C36 1.394(3)
C36 C37 1.382(3)
C36 H36 0.9500
C37 C38 1.377(3)
C37 H37 0.9500
C38 C39 1.373(3)
C38 H38 0.9500
C39 C40 1.384(3)
C39 H39 0.9500
C40 H40 0.9500

loop_
_geom_torsion_atom_site_label_1
_geom_torsion_atom_site_label_2
_geom_torsion_atom_site_label_3
_geom_torsion_atom_site_label_4
_geom_torsion
C4 N1 C1 C2 9.8(2)
C5 N1 C1 C2 -127.04(18)
C4 N1 C1 C22 -114.53(19)
C5 N1 C1 C22 108.6(2)
N1 C1 C2 C3 -24.6(2)
C22 C1 C2 C3 98.7(2)
C1 C2 C3 C4 29.9(2)
C1 N1 C4 C3 8.9(2)
C5 N1 C4 C3 146.03(18)
C2 C3 C4 N1 -24.0(2)
C4 N1 C5 C6 45.4(2)
C1 N1 C5 C6 179.81(17)
C4 N1 C5 C14 -85.5(2)
C1 N1 C5 C14 49.0(2)
N1 C5 C6 C11 -114.7(2)
C14 C5 C6 C11 16.3(3)
N1 C5 C6 C7 64.6(2)
C14 C5 C6 C7 -164.34(19)
C11 C6 C7 C8 0.4(3)
C5 C6 C7 C8 -179.0(2)
C6 C7 C8 C9 0.5(4)
C12 N2 C9 C10 -175.6(2)
C13 N2 C9 C10 7.4(4)
C12 N2 C9 C8 3.6(4)
C13 N2 C9 C8 -173.4(2)
C7 C8 C9 N2 -179.8(2)
C7 C8 C9 C10 -0.6(3)
N2 C9 C10 C11 179.1(2)
C8 C9 C10 C11 -0.2(3)
C7 C6 C11 C10 -1.2(3)
C5 C6 C11 C10 178.1(2)
C9 C10 C11 C6 1.1(3)
N1 C5 C14 C19 -125.1(2)
C6 C5 C14 C19 107.2(2)
N1 C5 C14 C15 52.7(3)
C6 C5 C14 C15 -74.9(3)
C19 C14 C15 C16 0.1(3)
C5 C14 C15 C16 -177.82(19)
C14 C15 C16 C17 1.4(3)
C20 N3 C17 C18 27.7(3)
C21 N3 C17 C18 175.4(2)
C20 N3 C17 C16 -153.4(2)
C21 N3 C17 C16 -5.7(3)
C15 C16 C17 N3 179.1(2)
C15 C16 C17 C18 -1.9(3)
N3 C17 C18 C19 180.0(2)
C16 C17 C18 C19 1.0(3)
C17 C18 C19 C14 0.5(3)
C15 C14 C19 C18 -1.0(3)
C5 C14 C19 C18 176.99(19)
N1 C1 C22 C35 62.4(2)
C2 C1 C22 C35 -56.8(2)
N1 C1 C22 C23 -61.5(2)
C2 C1 C22 C23 179.42(16)
N1 C1 C22 C29 -175.12(16)
C2 C1 C22 C29 65.8(2)
C35 C22 C23 C28 23.4(3)
C29 C22 C23 C28 -97.9(2)
C1 C22 C23 C28 143.48(19)
C35 C22 C23 C24 -165.25(18)
C29 C22 C23 C24 73.4(2)
C1 C22 C23 C24 -45.2(2)
C28 C23 C24 C25 -0.8(3)
C22 C23 C24 C25 -172.61(19)
C23 C24 C25 C26 0.4(3)
C24 C25 C26 C27 0.2(3)
C25 C26 C27 C28 -0.4(3)
C26 C27 C28 C23 -0.1(3)
C24 C23 C28 C27 0.7(3)
C22 C23 C28 C27 172.24(19)
C35 C22 C29 C30 129.9(2)
C23 C22 C29 C30 -107.9(2)
C1 C22 C29 C30 10.5(3)
C35 C22 C29 C34 -55.3(3)
C23 C22 C29 C34 66.9(2)
C1 C22 C29 C34 -174.79(19)
C34 C29 C30 C31 -0.6(3)
C22 C29 C30 C31 174.2(2)
C29 C30 C31 C32 -0.2(3)
C30 C31 C32 C33 1.1(4)
C31 C32 C33 C34 -1.1(4)
C32 C33 C34 C29 0.2(4)
C30 C29 C34 C33 0.6(3)
C22 C29 C34 C33 -174.5(2)
C23 C22 C35 C40 -140.1(2)
C29 C22 C35 C40 -24.0(3)
C1 C22 C35 C40 97.9(2)
C23 C22 C35 C36 48.1(3)
C29 C22 C35 C36 164.15(19)
C1 C22 C35 C36 -74.0(2)
C40 C35 C36 C37 -2.1(3)
C22 C35 C36 C37 170.1(2)
C35 C36 C37 C38 0.6(3)
C36 C37 C38 C39 1.1(4)
C37 C38 C39 C40 -1.2(4)
C38 C39 C40 C35 -0.5(4)
C36 C35 C40 C39 2.1(3)
C22 C35 C40 C39 -170.0(2)
